data_4100266
_journal_name_full 'Journal of the American Chemical Society'
_journal_year 2005
_chemical_formula_sum 'C22 H33 B10 N3 O Zr'
_chemical_formula_weight 554.83
_space_group_IT_number 2
_symmetry_cell_setting triclinic
_symmetry_space_group_name_Hall '-P 1'
_symmetry_space_group_name_H-M 'P -1'
_cell_angle_alpha 72.5990(10)
_cell_angle_beta 78.0750(10)
_cell_angle_gamma 86.9100(10)
_cell_formula_units_Z 2
_cell_length_a 10.8276(6)
_cell_length_b 11.4701(7)
_cell_length_c 11.7051(7)
_cell_measurement_temperature 293(2)
_cell_volume 1357.19(14)
_diffrn_ambient_temperature 293(2)
_exptl_crystal_density_diffrn 1.358
_cod_depositor_comments
;
The following automatic conversions were performed:
'_symmetry_cell_setting' value 'TRICLINIC' changed to 'triclinic'
according to '/home/saulius/struct/CIF-dictionaries/cif_core.dic'
dictionary named 'cif_core.dic' version 2.4.1 from 2010-06-29.

Automatic conversion script
Id: cif_fix_enum 1527 2010-12-29 10:47:43Z saulius 
;
_cod_database_code 4100266

loop_
_symmetry_equiv_pos_as_xyz
'x, y, z'
'-x, -y, -z'

loop_
_atom_site_label
_atom_site_type_symbol
_atom_site_fract_x
_atom_site_fract_y
_atom_site_fract_z
_atom_site_U_iso_or_equiv
_atom_site_adp_type
_atom_site_occupancy
_atom_site_symmetry_multiplicity
_atom_site_calc_flag
_atom_site_refinement_flags
_atom_site_disorder_assembly
_atom_site_disorder_group
Zr1 Zr 0.61369(4) 0.20659(4) 0.64409(4) 0.02843(16) Uani 1 1 d . . .
N1 N 0.3595(4) 0.2470(3) 0.5246(3) 0.0375(9) Uani 1 1 d . . .
N2 N 0.4758(3) 0.2460(3) 0.5302(3) 0.0333(9) Uani 1 1 d . . .
N3 N 0.5788(4) 0.2708(4) 0.4498(3) 0.0384(9) Uani 1 1 d . . .
C1 C 0.3912(4) 0.1723(4) 0.7588(4) 0.0330(10) Uani 1 1 d . . .
C2 C 0.2934(4) 0.2081(4) 0.6515(4) 0.0355(10) Uani 1 1 d . . .
C11 C 0.5931(5) 0.3066(4) 0.3220(4) 0.0370(11) Uani 1 1 d . . .
C12 C 0.7152(6) 0.3330(6) 0.2553(5) 0.0646(17) Uani 1 1 d . . .
H12A H 0.7824 0.3262 0.2951 0.078 Uiso 1 1 calc R . .
C13 C 0.7356(7) 0.3694(8) 0.1295(6) 0.084(2) Uani 1 1 d . . .
H13A H 0.8171 0.3880 0.0843 0.101 Uiso 1 1 calc R . .
C14 C 0.6376(7) 0.3785(7) 0.0700(5) 0.077(2) Uani 1 1 d . . .
H14A H 0.6525 0.4028 -0.0149 0.092 Uiso 1 1 calc R . .
C15 C 0.5181(6) 0.3520(6) 0.1358(5) 0.0606(16) Uani 1 1 d . . .
H15A H 0.4518 0.3582 0.0949 0.073 Uiso 1 1 calc R . .
C16 C 0.4928(5) 0.3159(4) 0.2625(4) 0.0445(12) Uani 1 1 d . . .
H16A H 0.4107 0.2984 0.3066 0.053 Uiso 1 1 calc R . .
C21 C 0.7301(6) 0.4077(5) 0.5717(6) 0.0576(15) Uani 1 1 d . . .
H21A H 0.7693 0.4497 0.4869 0.069 Uiso 1 1 calc R . .
C22 C 0.7909(6) 0.3308(6) 0.6575(6) 0.0616(16) Uani 1 1 d . . .
H22A H 0.8806 0.3097 0.6437 0.074 Uiso 1 1 calc R . .
C23 C 0.7083(6) 0.3038(5) 0.7710(6) 0.0574(16) Uani 1 1 d . . .
H23A H 0.7304 0.2617 0.8501 0.069 Uiso 1 1 calc R . .
C24 C 0.5952(5) 0.3676(5) 0.7531(5) 0.0524(14) Uani 1 1 d . . .
H24A H 0.5248 0.3766 0.8175 0.063 Uiso 1 1 calc R . .
C25 C 0.6100(6) 0.4295(5) 0.6303(5) 0.0538(14) Uani 1 1 d . . .
H25A H 0.5508 0.4893 0.5931 0.065 Uiso 1 1 calc R . .
C26 C 0.8013(6) 0.0714(6) 0.6402(7) 0.0686(19) Uani 1 1 d . . .
H26A H 0.8893 0.0984 0.6239 0.082 Uiso 1 1 calc R . .
C27 C 0.7403(6) 0.0529(5) 0.5557(6) 0.0603(16) Uani 1 1 d . . .
H27A H 0.7770 0.0655 0.4690 0.072 Uiso 1 1 calc R . .
C28 C 0.6259(6) -0.0020(5) 0.6160(6) 0.0581(15) Uani 1 1 d . . .
H28A H 0.5678 -0.0346 0.5789 0.070 Uiso 1 1 calc R . .
C29 C 0.6149(6) -0.0201(5) 0.7390(6) 0.0595(16) Uani 1 1 d . . .
H29A H 0.5490 -0.0684 0.8039 0.071 Uiso 1 1 calc R . .
C30 C 0.7251(7) 0.0263(6) 0.7559(6) 0.0664(18) Uani 1 1 d . . .
H30A H 0.7503 0.0150 0.8342 0.080 Uiso 1 1 calc R . .
C31 C 1.0436(10) 0.2173(9) 0.3132(13) 0.147(5) Uani 1 1 d . . .
H31A H 0.9837 0.1781 0.2849 0.176 Uiso 1 1 calc R . .
H31B H 1.0887 0.1539 0.3637 0.176 Uiso 1 1 calc R . .
C32 C 1.1288(11) 0.2880(12) 0.2130(12) 0.160(5) Uani 1 1 d . . .
H32A H 1.1018 0.2941 0.1374 0.191 Uiso 1 1 calc R . .
H32B H 1.2123 0.2524 0.2095 0.191 Uiso 1 1 calc R . .
C33 C 1.1296(10) 0.4099(9) 0.2324(10) 0.133(4) Uani 1 1 d . . .
H33A H 1.2140 0.4321 0.2350 0.160 Uiso 1 1 calc R . .
H33B H 1.0995 0.4720 0.1677 0.160 Uiso 1 1 calc R . .
C34 C 1.0475(10) 0.3968(9) 0.3455(10) 0.125(4) Uani 1 1 d . . .
H34A H 1.0959 0.3970 0.4065 0.150 Uiso 1 1 calc R . .
H34B H 0.9900 0.4653 0.3387 0.150 Uiso 1 1 calc R . .
B3 B 0.3002(5) 0.3051(5) 0.7359(5) 0.0368(12) Uani 1 1 d . . .
H3 H 0.3447 0.3962 0.6980 0.044 Uiso 1 1 calc R . .
B4 B 0.3072(6) 0.2121(6) 0.8837(5) 0.0442(14) Uani 1 1 d . . .
H4 H 0.3543 0.2427 0.9446 0.053 Uiso 1 1 calc R . .
B5 B 0.3130(6) 0.0585(6) 0.8811(5) 0.0460(14) Uani 1 1 d . . .
H5 H 0.3640 -0.0116 0.9404 0.055 Uiso 1 1 calc R . .
B6 B 0.3102(5) 0.0592(5) 0.7318(5) 0.0394(13) Uani 1 1 d . . .
H6 H 0.3612 -0.0092 0.6915 0.047 Uiso 1 1 calc R . .
B7 B 0.1567(5) 0.2724(6) 0.6999(5) 0.0437(14) Uani 1 1 d . . .
H7 H 0.1068 0.3429 0.6398 0.052 Uiso 1 1 calc R . .
B8 B 0.1595(6) 0.2750(6) 0.8498(6) 0.0493(15) Uani 1 1 d . . .
H8 H 0.1115 0.3460 0.8881 0.059 Uiso 1 1 calc R . .
B9 B 0.1669(6) 0.1193(6) 0.9395(6) 0.0509(15) Uani 1 1 d . . .
H9 H 0.1225 0.0890 1.0371 0.061 Uiso 1 1 calc R . .
B10 B 0.1693(6) 0.0233(6) 0.8457(6) 0.0529(16) Uani 1 1 d . . .
H10 H 0.1274 -0.0689 0.8814 0.063 Uiso 1 1 calc R . .
B11 B 0.1624(5) 0.1193(6) 0.6956(5) 0.0460(14) Uani 1 1 d . . .
H11 H 0.1171 0.0895 0.6330 0.055 Uiso 1 1 calc R . .
B12 B 0.0745(6) 0.1574(6) 0.8260(6) 0.0509(15) Uani 1 1 d . . .
H12 H -0.0292 0.1521 0.8492 0.061 Uiso 1 1 calc R . .
O1 O 0.9798(5) 0.2895(5) 0.3814(5) 0.0972(16) Uani 1 1 d . . .

loop_
_atom_site_aniso_label
_atom_site_aniso_U_11
_atom_site_aniso_U_22
_atom_site_aniso_U_33
_atom_site_aniso_U_23
_atom_site_aniso_U_13
_atom_site_aniso_U_12
Zr1 0.0331(3) 0.0279(2) 0.0260(2) -0.00770(16) -0.01027(17) 0.00145(16)
N1 0.044(2) 0.039(2) 0.030(2) -0.0057(17) -0.0133(17) -0.0016(18)
N2 0.035(2) 0.038(2) 0.026(2) -0.0067(16) -0.0086(17) 0.0013(17)
N3 0.037(2) 0.046(2) 0.030(2) -0.0076(17) -0.0074(17) -0.0005(18)
C1 0.040(3) 0.032(2) 0.027(2) -0.0055(18) -0.0126(19) 0.0028(19)
C2 0.036(3) 0.038(3) 0.032(2) -0.007(2) -0.012(2) 0.001(2)
C11 0.052(3) 0.032(2) 0.027(2) -0.0071(19) -0.010(2) -0.001(2)
C12 0.057(4) 0.089(5) 0.040(3) -0.010(3) -0.003(3) -0.006(3)
C13 0.070(4) 0.127(7) 0.041(4) -0.017(4) 0.013(3) -0.017(4)
C14 0.103(6) 0.097(5) 0.027(3) -0.014(3) -0.009(3) -0.007(4)
C15 0.085(5) 0.069(4) 0.032(3) -0.013(3) -0.021(3) -0.003(3)
C16 0.060(3) 0.043(3) 0.032(3) -0.009(2) -0.015(2) -0.002(2)
C21 0.066(4) 0.043(3) 0.060(4) -0.013(3) -0.001(3) -0.020(3)
C22 0.045(3) 0.058(4) 0.092(5) -0.034(3) -0.018(3) -0.010(3)
C23 0.081(4) 0.045(3) 0.063(4) -0.021(3) -0.043(3) -0.004(3)
C24 0.058(3) 0.050(3) 0.059(4) -0.034(3) -0.006(3) -0.011(3)
C25 0.069(4) 0.032(3) 0.068(4) -0.016(3) -0.028(3) 0.001(3)
C26 0.041(3) 0.053(4) 0.118(6) -0.033(4) -0.022(4) 0.017(3)
C27 0.069(4) 0.052(3) 0.057(4) -0.022(3) 0.000(3) 0.012(3)
C28 0.072(4) 0.037(3) 0.079(4) -0.027(3) -0.031(3) 0.010(3)
C29 0.064(4) 0.033(3) 0.063(4) 0.004(3) -0.002(3) 0.012(3)
C30 0.092(5) 0.057(4) 0.061(4) -0.020(3) -0.047(4) 0.038(3)
C31 0.124(9) 0.068(6) 0.237(14) -0.063(8) 0.014(9) 0.010(6)
C32 0.143(10) 0.177(12) 0.170(11) -0.117(10) 0.047(9) -0.027(9)
C33 0.136(9) 0.104(7) 0.133(9) -0.032(6) 0.040(7) -0.038(6)
C34 0.132(8) 0.106(7) 0.141(9) -0.074(7) 0.031(7) -0.042(6)
B3 0.041(3) 0.034(3) 0.037(3) -0.013(2) -0.009(2) 0.004(2)
B4 0.044(3) 0.057(4) 0.032(3) -0.015(3) -0.005(2) 0.005(3)
B5 0.045(3) 0.050(4) 0.033(3) 0.003(3) -0.006(2) -0.005(3)
B6 0.042(3) 0.034(3) 0.041(3) -0.006(2) -0.011(2) -0.004(2)
B7 0.034(3) 0.052(4) 0.043(3) -0.009(3) -0.010(2) 0.006(3)
B8 0.044(3) 0.056(4) 0.046(3) -0.016(3) -0.007(3) 0.014(3)
B9 0.040(3) 0.063(4) 0.041(3) -0.005(3) -0.006(3) -0.001(3)
B10 0.049(4) 0.053(4) 0.046(4) -0.001(3) -0.004(3) -0.011(3)
B11 0.039(3) 0.054(4) 0.044(3) -0.011(3) -0.009(3) -0.007(3)
B12 0.036(3) 0.059(4) 0.051(4) -0.008(3) -0.007(3) 0.002(3)
O1 0.081(4) 0.085(4) 0.108(4) -0.020(3) 0.009(3) -0.002(3)

loop_
_geom_bond_atom_site_label_1
_geom_bond_atom_site_label_2
_geom_bond_distance
_geom_bond_site_symmetry_2
_geom_bond_publ_flag
Zr1 N2 2.145(4) . ?
Zr1 N3 2.276(4) . ?
Zr1 C26 2.490(5) . ?
Zr1 C1 2.492(5) . ?
Zr1 C30 2.492(5) . ?
Zr1 C23 2.498(5) . ?
Zr1 C28 2.503(5) . ?
Zr1 C29 2.504(5) . ?
Zr1 C22 2.508(5) . ?
Zr1 C27 2.510(6) . ?
Zr1 C25 2.512(5) . ?
Zr1 C21 2.516(5) . ?
N1 N2 1.274(5) . ?
N1 C2 1.455(6) . ?
N2 N3 1.285(5) . ?
N3 C11 1.405(6) . ?
C1 B5 1.724(7) . ?
C1 B4 1.725(7) . ?
C1 B6 1.743(7) . ?
C1 C2 1.749(6) . ?
C1 B3 1.751(7) . ?
C2 B7 1.687(7) . ?
C2 B11 1.690(7) . ?
C2 B6 1.706(7) . ?
C2 B3 1.707(7) . ?
C11 C12 1.387(7) . ?
C11 C16 1.388(7) . ?
C12 C13 1.379(8) . ?
C13 C14 1.368(9) . ?
C14 C15 1.360(9) . ?
C15 C16 1.387(7) . ?
C21 C22 1.379(8) . ?
C21 C25 1.386(8) . ?
C22 C23 1.398(9) . ?
C23 C24 1.413(8) . ?
C24 C25 1.379(8) . ?
C26 C27 1.368(9) . ?
C26 C30 1.395(9) . ?
C27 C28 1.373(8) . ?
C28 C29 1.372(8) . ?
C29 C30 1.405(9) . ?
C31 O1 1.381(10) . ?
C31 C32 1.396(13) . ?
C32 C33 1.483(13) . ?
C33 C34 1.405(12) . ?
C34 O1 1.375(9) . ?
B3 B4 1.755(7) . ?
B3 B8 1.778(8) . ?
B3 B7 1.778(8) . ?
B4 B5 1.768(9) . ?
B4 B8 1.790(8) . ?
B4 B9 1.793(9) . ?
B5 B6 1.752(8) . ?
B5 B9 1.782(9) . ?
B5 B10 1.786(9) . ?
B6 B10 1.781(8) . ?
B6 B11 1.789(8) . ?
B7 B12 1.769(8) . ?
B7 B11 1.770(9) . ?
B7 B8 1.770(9) . ?
B8 B9 1.787(9) . ?
B8 B12 1.792(9) . ?
B9 B12 1.764(9) . ?
B9 B10 1.768(10) . ?
B10 B12 1.785(9) . ?
B10 B11 1.787(8) . ?
B11 B12 1.783(9) . ?
